data_1512792
loop_
_publ_author_name
'Juanjuan Xia'
'Zihong Zhou'
'Wen Li'
'Hu-Qin Zhang'
'Carl Redshaw'
'Wen-Hua Sun'

_publ_section_title
;
 Synthesis, structure and fluorescent properties of
 2-(1H-benzoimidazol-2-yl)quinolin-8-ol ligands and their zinc complexes
;
_journal_name_full
;
Inorganica Chimica Acta
;
_journal_page_first 569
_journal_page_last 575
_journal_paper_doi 10.1016/j.ica.2012.09.012
_journal_volume 394
_journal_year 2013
_chemical_formula_sum 'C16 H11 Cl2 N3 O Zn'
_chemical_formula_weight 397.55
_space_group_IT_number 14
_symmetry_cell_setting monoclinic
_symmetry_space_group_name_Hall '-P 2ybc'
_symmetry_space_group_name_H-M 'P 1 21/c 1'
_atom_sites_solution_hydrogens geom
_atom_sites_solution_primary direct
_atom_sites_solution_secondary difmap
_cell_angle_alpha 90.00
_cell_angle_beta 98.86(3)
_cell_angle_gamma 90.00
_cell_formula_units_Z 4
_cell_length_a 9.0760(18)
_cell_length_b 24.935(5)
_cell_length_c 10.639(2)
_cell_measurement_temperature 173(2)
_cell_measurement_theta_max 28.26
_cell_measurement_theta_min 1.63
_cell_volume 2379.0(8)
_computing_cell_refinement 'CrystalClear (Rigaku Inc., 2007)'
_computing_data_collection 'CrystalClear (Rigaku Inc., 2007)'
_computing_data_reduction 'CrystalClear (Rigaku Inc., 2007)'
_computing_molecular_graphics 'XP in Siemens SHELXTL (Sheldrick, 1994)'
_computing_publication_material 'SHELX97 (Sheldrick, 1997)'
_computing_structure_refinement 'SHELXL-97 (Sheldrick, 1997)'
_computing_structure_solution 'SHELXS-97 (Sheldrick, 1990)'
_diffrn_ambient_temperature 173(2)
_diffrn_measured_fraction_theta_full 0.946
_diffrn_measured_fraction_theta_max 0.946
_diffrn_measurement_device_type 'MM007-HF CCD(Saturn 724+)'
_diffrn_measurement_method '\w scans at fixed \c = 45\%'
_diffrn_radiation_monochromator graphite
_diffrn_radiation_source 'sealed tube'
_diffrn_radiation_type MoK\a
_diffrn_radiation_wavelength 0.71073
_diffrn_reflns_av_R_equivalents 0.0746
_diffrn_reflns_av_sigmaI/netI 0.0569
_diffrn_reflns_limit_h_max 12
_diffrn_reflns_limit_h_min -11
_diffrn_reflns_limit_k_max 32
_diffrn_reflns_limit_k_min -32
_diffrn_reflns_limit_l_max 13
_diffrn_reflns_limit_l_min -13
_diffrn_reflns_number 27295
_diffrn_reflns_theta_full 28.26
_diffrn_reflns_theta_max 28.26
_diffrn_reflns_theta_min 1.63
_exptl_absorpt_coefficient_mu 1.261
_exptl_absorpt_correction_T_max .0000
_exptl_absorpt_correction_T_min .0000
_exptl_absorpt_correction_type empirical
_exptl_absorpt_process_details 'SADABS (Sheldrick, 1996)'
_exptl_crystal_colour yellow
_exptl_crystal_density_diffrn 1.110
_exptl_crystal_density_method 'not measured'
_exptl_crystal_description plate
_exptl_crystal_F_000 800
_exptl_crystal_size_max 0.24
_exptl_crystal_size_mid 0.16
_exptl_crystal_size_min 0.09
_refine_diff_density_max 0.747
_refine_diff_density_min -0.672
_refine_diff_density_rms 0.140
_refine_ls_extinction_method none
_refine_ls_goodness_of_fit_ref 1.037
_refine_ls_hydrogen_treatment mixed
_refine_ls_matrix_type full
_refine_ls_number_parameters 212
_refine_ls_number_reflns 5557
_refine_ls_number_restraints 0
_refine_ls_restrained_S_all 1.037
_refine_ls_R_factor_gt 0.0802
_refine_ls_shift/su_max 0.001
_refine_ls_shift/su_mean 0.000
_refine_ls_structure_factor_coef Fsqd
_refine_ls_weighting_details 'calc w=1/[\s^2^(Fo^2^)+(0.1168P)^2^+5.9815P] where P=(Fo^2^+2Fc^2^)/3'
_refine_ls_weighting_scheme calc
_refine_ls_wR_factor_gt 0.2192
_refine_ls_wR_factor_ref 0.2307
_reflns_number_gt 4332
_reflns_number_total 5557
_reflns_threshold_expression >2sigma(I)
_cod_data_source_file ICA-2013-394-569-575-1.cif
_cod_data_source_block C1
_cod_original_sg_symbol_H-M P2(1)/c
_cod_database_code 1512792

loop_
_symmetry_equiv_pos_as_xyz
'x, y, z'
'-x, y+1/2, -z+1/2'
'-x, -y, -z'
'x, -y-1/2, z-1/2'

loop_
_atom_site_label
_atom_site_type_symbol
_atom_site_fract_x
_atom_site_fract_y
_atom_site_fract_z
_atom_site_U_iso_or_equiv
_atom_site_adp_type
_atom_site_occupancy
_atom_site_symmetry_multiplicity
_atom_site_calc_flag
_atom_site_refinement_flags
Zn1 Zn 0.26106(6) 0.60603(2) 0.21273(6) 0.0344(2) Uani 1 1 d .
Cl2 Cl 0.33302(15) 0.63747(5) 0.03466(13) 0.0412(3) Uani 1 1 d .
Cl1 Cl 0.28030(19) 0.66393(6) 0.37448(15) 0.0536(4) Uani 1 1 d .
O1 O 0.0068(5) 0.63646(17) 0.1426(4) 0.0451(9) Uani 1 1 d .
N2 N 0.3960(4) 0.54139(15) 0.2762(4) 0.0283(8) Uani 1 1 d .
C1 C -0.0869(5) 0.59612(18) 0.1183(5) 0.0303(9) Uani 1 1 d .
N1 N 0.1173(4) 0.54131(16) 0.1938(4) 0.0323(8) Uani 1 1 d .
C2 C -0.2330(6) 0.6038(2) 0.0659(5) 0.0413(12) Uani 1 1 d .
H2A H -0.2720 0.6385 0.0444 0.050 Uiso 1 1 calc R
C10 C 0.3299(6) 0.49498(19) 0.2729(5) 0.0364(11) Uani 1 1 d .
N3 N 0.4124(5) 0.45413(17) 0.3138(4) 0.0360(9) Uani 1 1 d .
H3A H 0.3858 0.4202 0.3147 0.043 Uiso 1 1 calc R
C8 C 0.1711(5) 0.49297(18) 0.2210(5) 0.0310(10) Uani 1 1 d .
C15 C 0.6809(6) 0.4519(2) 0.4123(5) 0.0377(11) Uani 1 1 d .
H15A H 0.6900 0.4143 0.4270 0.045 Uiso 1 1 calc R
C16 C 0.5520(5) 0.47603(19) 0.3559(5) 0.0304(9) Uani 1 1 d .
C9 C -0.0293(5) 0.5449(2) 0.1455(5) 0.0338(10) Uani 1 1 d .
C5 C -0.1199(6) 0.4990(2) 0.1248(6) 0.0420(12) Uani 1 1 d .
C11 C 0.5377(5) 0.53141(19) 0.3323(5) 0.0306(9) Uani 1 1 d .
C6 C -0.0518(6) 0.4486(2) 0.1585(5) 0.0414(12) Uani 1 1 d .
H6A H -0.1108 0.4171 0.1461 0.050 Uiso 1 1 calc R
C12 C 0.6542(5) 0.5662(2) 0.3641(5) 0.0364(11) Uani 1 1 d .
H12A H 0.6454 0.6035 0.3468 0.044 Uiso 1 1 calc R
C7 C 0.0865(5) 0.44442(19) 0.2049(5) 0.0322(10) Uani 1 1 d .
H7A H 0.1308 0.4106 0.2277 0.039 Uiso 1 1 calc R
C4 C -0.2674(6) 0.5070(2) 0.0736(5) 0.0382(11) Uani 1 1 d .
H4A H -0.3324 0.4771 0.0573 0.046 Uiso 1 1 calc R
C13 C 0.7868(7) 0.5430(3) 0.4237(6) 0.0517(14) Uani 1 1 d .
H13A H 0.8716 0.5650 0.4499 0.062 Uiso 1 1 calc R
C3 C -0.3209(6) 0.5581(2) 0.0458(6) 0.0462(13) Uani 1 1 d .
H3B H -0.4232 0.5623 0.0111 0.055 Uiso 1 1 calc R
C14 C 0.7956(7) 0.4875(2) 0.4452(6) 0.0451(13) Uani 1 1 d .
H14A H 0.8881 0.4735 0.4858 0.054 Uiso 1 1 calc R
H1B H -0.024(9) 0.664(3) 0.147(8) 0.07(2) Uiso 1 1 d .

loop_
_atom_site_aniso_label
_atom_site_aniso_U_11
_atom_site_aniso_U_22
_atom_site_aniso_U_33
_atom_site_aniso_U_23
_atom_site_aniso_U_13
_atom_site_aniso_U_12
Zn1 0.0339(3) 0.0268(3) 0.0414(4) 0.0010(2) 0.0030(2) 0.0006(2)
Cl2 0.0389(7) 0.0376(6) 0.0463(7) 0.0061(5) 0.0045(5) -0.0022(5)
Cl1 0.0639(10) 0.0402(7) 0.0535(8) -0.0077(6) -0.0010(7) 0.0067(6)
O1 0.038(2) 0.031(2) 0.065(3) 0.0033(18) 0.0048(18) 0.0028(16)
N2 0.0285(19) 0.0218(17) 0.035(2) 0.0012(14) 0.0065(15) 0.0010(14)
C1 0.029(2) 0.026(2) 0.036(2) -0.0002(18) 0.0045(19) -0.0039(17)
N1 0.032(2) 0.0283(19) 0.036(2) -0.0006(16) 0.0045(16) 0.0019(16)
C2 0.036(3) 0.044(3) 0.044(3) 0.002(2) 0.005(2) 0.006(2)
C10 0.038(3) 0.027(2) 0.044(3) -0.0001(19) 0.003(2) 0.0019(19)
N3 0.035(2) 0.030(2) 0.042(2) 0.0022(17) 0.0031(18) 0.0013(17)
C8 0.032(2) 0.024(2) 0.038(3) 0.0002(18) 0.009(2) -0.0010(17)
C15 0.040(3) 0.031(2) 0.041(3) 0.005(2) 0.003(2) 0.003(2)
C16 0.028(2) 0.029(2) 0.034(2) -0.0016(18) 0.0036(18) -0.0017(17)
C9 0.030(2) 0.033(2) 0.039(3) 0.000(2) 0.0101(19) 0.0022(19)
C5 0.037(3) 0.045(3) 0.045(3) -0.002(2) 0.010(2) -0.002(2)
C11 0.027(2) 0.028(2) 0.036(2) 0.0016(18) 0.0051(18) 0.0017(17)
C6 0.037(3) 0.036(3) 0.051(3) 0.003(2) 0.006(2) -0.006(2)
C12 0.029(2) 0.031(2) 0.048(3) 0.003(2) 0.002(2) -0.0010(18)
C7 0.035(2) 0.026(2) 0.035(2) 0.0034(18) 0.0052(19) 0.0033(18)
C4 0.032(3) 0.040(3) 0.042(3) 0.000(2) 0.005(2) -0.007(2)
C13 0.046(3) 0.050(3) 0.056(4) -0.001(3) 0.000(3) 0.000(3)
C3 0.035(3) 0.051(3) 0.051(3) -0.008(3) 0.003(2) 0.005(2)
C14 0.040(3) 0.047(3) 0.046(3) 0.003(2) -0.001(2) 0.009(2)

loop_
_atom_type_symbol
_atom_type_description
_atom_type_scat_dispersion_real
_atom_type_scat_dispersion_imag
_atom_type_scat_source
C C 0.0033 0.0016 'International Tables Vol C Tables 4.2.6.8 and 6.1.1.4'
H H 0.0000 0.0000 'International Tables Vol C Tables 4.2.6.8 and 6.1.1.4'
N N 0.0061 0.0033 'International Tables Vol C Tables 4.2.6.8 and 6.1.1.4'
O O 0.0106 0.0060 'International Tables Vol C Tables 4.2.6.8 and 6.1.1.4'
Cl Cl 0.1484 0.1585 'International Tables Vol C Tables 4.2.6.8 and 6.1.1.4'
Zn Zn 0.2839 1.4301 'International Tables Vol C Tables 4.2.6.8 and 6.1.1.4'

loop_
_geom_angle_atom_site_label_1
_geom_angle_atom_site_label_2
_geom_angle_atom_site_label_3
_geom_angle
N1 Zn1 N2 75.94(16)
N1 Zn1 Cl1 123.61(13)
N2 Zn1 Cl1 106.24(12)
N1 Zn1 Cl2 116.97(12)
N2 Zn1 Cl2 108.24(11)
Cl1 Zn1 Cl2 115.31(6)
N1 Zn1 O1 70.05(15)
N2 Zn1 O1 145.74(15)
Cl1 Zn1 O1 89.57(12)
Cl2 Zn1 O1 91.03(11)
C1 O1 Zn1 112.1(3)
C1 O1 H1B 119(7)
Zn1 O1 H1B 128(7)
C10 N2 C11 104.5(4)
C10 N2 Zn1 115.8(3)
C11 N2 Zn1 139.4(3)
O1 C1 C2 121.9(5)
O1 C1 C9 116.6(4)
C2 C1 C9 121.4(5)
C8 N1 C9 117.1(4)
C8 N1 Zn1 119.1(3)
C9 N1 Zn1 123.6(3)
C1 C2 C3 116.5(5)
C1 C2 H2A 121.8
C3 C2 H2A 121.8
N3 C10 N2 116.7(5)
N3 C10 C8 125.7(4)
N2 C10 C8 117.6(4)
C10 N3 C16 104.5(4)
C10 N3 H3A 127.8
C16 N3 H3A 127.8
N1 C8 C7 125.1(5)
N1 C8 C10 111.2(4)
C7 C8 C10 123.7(4)
C16 C15 C14 113.0(5)
C16 C15 H15A 123.5
C14 C15 H15A 123.5
C15 C16 N3 130.1(5)
C15 C16 C11 124.0(4)
N3 C16 C11 105.9(4)
N1 C9 C1 117.2(4)
N1 C9 C5 121.4(5)
C1 C9 C5 121.4(5)
C4 C5 C9 116.9(5)
C4 C5 C6 125.8(5)
C9 C5 C6 117.3(5)
N2 C11 C12 129.6(4)
N2 C11 C16 108.3(4)
C12 C11 C16 122.1(4)
C7 C6 C5 122.1(5)
C7 C6 H6A 118.9
C5 C6 H6A 118.9
C11 C12 C13 115.4(5)
C11 C12 H12A 122.3
C13 C12 H12A 122.3
C6 C7 C8 117.0(5)
C6 C7 H7A 121.5
C8 C7 H7A 121.5
C5 C4 C3 120.4(5)
C5 C4 H4A 119.8
C3 C4 H4A 119.8
C12 C13 C14 120.3(6)
C12 C13 H13A 119.8
C14 C13 H13A 119.8
C4 C3 C2 123.3(5)
C4 C3 H3B 118.3
C2 C3 H3B 118.3
C15 C14 C13 125.1(5)
C15 C14 H14A 117.4
C13 C14 H14A 117.4

loop_
_geom_bond_atom_site_label_1
_geom_bond_atom_site_label_2
_geom_bond_distance
Zn1 N1 2.066(4)
Zn1 N2 2.074(4)
Zn1 Cl1 2.2323(16)
Zn1 Cl2 2.2384(15)
Zn1 O1 2.434(4)
O1 C1 1.317(6)
O1 H1B 0.74(8)
N2 C10 1.301(6)
N2 C11 1.355(6)
C1 C2 1.370(7)
C1 C9 1.392(7)
N1 C8 1.316(6)
N1 C9 1.353(6)
C2 C3 1.388(8)
C2 H2A 0.9500
C10 N3 1.299(6)
C10 C8 1.463(7)
N3 C16 1.390(6)
N3 H3A 0.8800
C8 C7 1.430(6)
C15 C16 1.369(7)
C15 C14 1.372(8)
C15 H15A 0.9500
C16 C11 1.406(6)
C9 C5 1.407(7)
C5 C4 1.379(8)
C5 C6 1.422(8)
C11 C12 1.368(7)
C6 C7 1.280(7)
C6 H6A 0.9500
C12 C13 1.397(8)
C12 H12A 0.9500
C7 H7A 0.9500
C4 C3 1.381(8)
C4 H4A 0.9500
C13 C14 1.404(9)
C13 H13A 0.9500
C3 H3B 0.9500
C14 H14A 0.9500

loop_
_geom_torsion_atom_site_label_1
_geom_torsion_atom_site_label_2
_geom_torsion_atom_site_label_3
_geom_torsion_atom_site_label_4
_geom_torsion
N1 Zn1 O1 C1 -5.7(3)
N2 Zn1 O1 C1 -12.9(5)
Cl1 Zn1 O1 C1 -131.9(4)
Cl2 Zn1 O1 C1 112.8(4)
N1 Zn1 N2 C10 0.3(4)
Cl1 Zn1 N2 C10 121.8(4)
Cl2 Zn1 N2 C10 -113.8(4)
O1 Zn1 N2 C10 7.3(5)
N1 Zn1 N2 C11 -172.9(5)
Cl1 Zn1 N2 C11 -51.5(5)
Cl2 Zn1 N2 C11 72.9(5)
O1 Zn1 N2 C11 -165.9(4)
Zn1 O1 C1 C2 -173.5(4)
Zn1 O1 C1 C9 4.8(6)
N2 Zn1 N1 C8 -3.3(4)
Cl1 Zn1 N1 C8 -103.6(4)
Cl2 Zn1 N1 C8 100.3(4)
O1 Zn1 N1 C8 -179.1(4)
N2 Zn1 N1 C9 -178.1(4)
Cl1 Zn1 N1 C9 81.6(4)
Cl2 Zn1 N1 C9 -74.5(4)
O1 Zn1 N1 C9 6.1(4)
O1 C1 C2 C3 -179.5(5)
C9 C1 C2 C3 2.2(8)
C11 N2 C10 N3 -3.7(6)
Zn1 N2 C10 N3 -179.1(4)
C11 N2 C10 C8 177.7(4)
Zn1 N2 C10 C8 2.3(6)
N2 C10 N3 C16 3.0(6)
C8 C10 N3 C16 -178.6(5)
C9 N1 C8 C7 -0.9(7)
Zn1 N1 C8 C7 -176.0(4)
C9 N1 C8 C10 -179.7(4)
Zn1 N1 C8 C10 5.2(5)
N3 C10 C8 N1 176.7(5)
N2 C10 C8 N1 -4.8(7)
N3 C10 C8 C7 -2.1(8)
N2 C10 C8 C7 176.3(5)
C14 C15 C16 N3 -177.6(5)
C14 C15 C16 C11 0.8(8)
C10 N3 C16 C15 177.7(5)
C10 N3 C16 C11 -0.9(5)
C8 N1 C9 C1 179.2(4)
Zn1 N1 C9 C1 -6.0(6)
C8 N1 C9 C5 -0.2(7)
Zn1 N1 C9 C5 174.6(4)
O1 C1 C9 N1 -0.2(7)
C2 C1 C9 N1 178.1(5)
O1 C1 C9 C5 179.2(5)
C2 C1 C9 C5 -2.5(8)
N1 C9 C5 C4 -179.1(5)
C1 C9 C5 C4 1.5(8)
N1 C9 C5 C6 0.9(8)
C1 C9 C5 C6 -178.4(5)
C10 N2 C11 C12 -177.3(5)
Zn1 N2 C11 C12 -3.6(9)
C10 N2 C11 C16 2.7(5)
Zn1 N2 C11 C16 176.4(4)
C15 C16 C11 N2 -179.9(5)
N3 C16 C11 N2 -1.1(5)
C15 C16 C11 C12 0.2(8)
N3 C16 C11 C12 178.9(5)
C4 C5 C6 C7 179.5(6)
C9 C5 C6 C7 -0.6(9)
N2 C11 C12 C13 178.8(5)
C16 C11 C12 C13 -1.2(8)
C5 C6 C7 C8 -0.4(8)
N1 C8 C7 C6 1.2(8)
C10 C8 C7 C6 179.9(5)
C9 C5 C4 C3 -0.5(8)
C6 C5 C4 C3 179.4(6)
C11 C12 C13 C14 1.2(9)
C5 C4 C3 C2 0.4(9)
C1 C2 C3 C4 -1.3(9)
C16 C15 C14 C13 -0.8(9)
C12 C13 C14 C15 -0.3(10)
